data_7211719
loop_
_publ_author_name
'Cauliez, Pascal'
'Polo, Victor'
'Roisnel, Thierry'
'Llusar, Rosa'
'Fourmigu\'e, Marc'

_publ_section_title
;
 The thiocyanate anion as a polydentate halogen bond acceptor
;
_journal_issue 2
_journal_name_full CrystEngComm
_journal_page_first 558
_journal_paper_doi 10.1039/b913559f
_journal_volume 12
_journal_year 2010
_chemical_compound_source 'synthesis as described'
_chemical_formula_moiety 'C8 H20 N, C6 F3 I3, C N S '
_chemical_formula_sum 'C15 H20 F3 I3 N2 S'
_chemical_formula_weight 698.09
_chemical_name_systematic
;
?
;
_space_group_IT_number 14
_symmetry_cell_setting monoclinic
_symmetry_Int_Tables_number 14
_symmetry_space_group_name_Hall '-P 2yn'
_symmetry_space_group_name_H-M 'P 1 21/n 1'
_atom_sites_solution_hydrogens geom
_atom_sites_solution_primary direct
_atom_sites_solution_secondary difmap
_audit_conform_dict_location ftp://ftp.iucr.org/pub/cif_core.dic
_audit_conform_dict_name cif_core.dic
_audit_conform_dict_version 2.3
_audit_creation_date 2008-01-23T19:31:36-00:00
_audit_creation_method 'WinGX routine CIF_UPDATE'
_cell_angle_alpha 90
_cell_angle_beta 100.872(2)
_cell_angle_gamma 90
_cell_formula_units_Z 4
_cell_length_a 8.0510(4)
_cell_length_b 21.1985(12)
_cell_length_c 13.2534(5)
_cell_measurement_reflns_used 9550
_cell_measurement_temperature 100(2)
_cell_measurement_theta_max 27.39
_cell_measurement_theta_min 2.75
_cell_measurement_wavelength 0.71073
_cell_volume 2221.35(19)
_computing_cell_refinement 'Bruker SMART, 2006'
_computing_data_collection 'Bruker SMART, 2006'
_computing_data_reduction 'Bruker SAINT, 2006'
_computing_molecular_graphics 'Ortep-3 for Windows (Farrugia, 1997)'
_computing_publication_material 'WinGX publication routines (Farrugia, 1999)'
_computing_structure_refinement 'SHELXL-97 (Sheldrick, 1997)'
_computing_structure_solution 'SIR97 (Altomare et al., 1999)'
_diffrn_ambient_temperature 100(2)
_diffrn_detector 'CCD plate'
_diffrn_measured_fraction_theta_full 0.987
_diffrn_measured_fraction_theta_max 0.987
_diffrn_measurement_device_type 'APEXII, Bruker-AXS'
_diffrn_measurement_method 'CCD rotation images, thin slices'
_diffrn_radiation_monochromator graphite
_diffrn_radiation_probe x-ray
_diffrn_radiation_type MoK\a
_diffrn_radiation_wavelength 0.71073
_diffrn_reflns_av_R_equivalents 0.0307
_diffrn_reflns_av_unetI/netI 0.0282
_diffrn_reflns_limit_h_max 10
_diffrn_reflns_limit_h_min -10
_diffrn_reflns_limit_k_max 27
_diffrn_reflns_limit_k_min -27
_diffrn_reflns_limit_l_max 13
_diffrn_reflns_limit_l_min -17
_diffrn_reflns_number 20203
_diffrn_reflns_theta_full 27.42
_diffrn_reflns_theta_max 27.42
_diffrn_reflns_theta_min 3.4
_exptl_absorpt_coefficient_mu 4.340
_exptl_absorpt_correction_T_max 0.545
_exptl_absorpt_correction_T_min 0.146
_exptl_absorpt_correction_type multi-scan
_exptl_absorpt_process_details
;
[Sheldrick, G.M. (2002). SADABS Bruker AXS Inc., Madison, Wisconsin, USA]
;
_exptl_crystal_colour colourless
_exptl_crystal_density_diffrn 2.087
_exptl_crystal_density_method 'not measured'
_exptl_crystal_description prism
_exptl_crystal_F_000 1304
_exptl_crystal_size_max 0.45
_exptl_crystal_size_mid 0.18
_exptl_crystal_size_min 0.14
_refine_diff_density_max 0.643
_refine_diff_density_min -0.494
_refine_diff_density_rms 0.098
_refine_ls_extinction_method none
_refine_ls_goodness_of_fit_ref 1.036
_refine_ls_hydrogen_treatment constr
_refine_ls_matrix_type full
_refine_ls_number_parameters 221
_refine_ls_number_reflns 5003
_refine_ls_number_restraints 0
_refine_ls_restrained_S_all 1.036
_refine_ls_R_factor_all 0.0253
_refine_ls_R_factor_gt 0.0203
_refine_ls_shift/su_max 0.002
_refine_ls_shift/su_mean 0
_refine_ls_structure_factor_coef Fsqd
_refine_ls_weighting_details 'calc w=1/[\s^2^(Fo^2^)+(0.0109P)^2^+1.6437P] where P=(Fo^2^+2Fc^2^)/3'
_refine_ls_weighting_scheme calc
_refine_ls_wR_factor_gt 0.0391
_refine_ls_wR_factor_ref 0.0407
_reflns_number_gt 4431
_reflns_number_total 5003
_reflns_threshold_expression >2sigma(I)
_cod_data_source_file b913559f.txt
_cod_data_source_block job4
_cod_original_sg_symbol_H-M 'P 21/n'
_cod_database_code 7211719

loop_
_symmetry_equiv_pos_as_xyz
'x, y, z'
'-x+1/2, y+1/2, -z+1/2'
'-x, -y, -z'
'x-1/2, -y-1/2, z-1/2'

loop_
_atom_site_label
_atom_site_type_symbol
_atom_site_fract_x
_atom_site_fract_y
_atom_site_fract_z
_atom_site_U_iso_or_equiv
_atom_site_adp_type
_atom_site_occupancy
_atom_site_calc_flag
_atom_site_refinement_flags
C1 C 0.2940(3) -0.06822(12) 0.5161(2) 0.0176(6) Uani 1 d .
I1 I 0.34531(2) -0.164006(8) 0.549133(14) 0.02089(5) Uani 1 d .
C2 C 0.2552(3) -0.02727(13) 0.5897(2) 0.0185(6) Uani 1 d .
F2 F 0.2548(2) -0.05011(7) 0.68495(12) 0.0249(4) Uani 1 d .
I3 I 0.16206(2) 0.095423(8) 0.687779(14) 0.01878(5) Uani 1 d .
C3 C 0.2146(3) 0.03572(12) 0.5705(2) 0.0177(6) Uani 1 d .
C4 C 0.2116(3) 0.05741(12) 0.4716(2) 0.0191(6) Uani 1 d .
F4 F 0.16864(19) 0.11822(7) 0.44902(12) 0.0257(4) Uani 1 d .
I5 I 0.23333(2) 0.052233(8) 0.242683(14) 0.02065(5) Uani 1 d .
C5 C 0.2495(3) 0.01911(12) 0.3933(2) 0.0180(6) Uani 1 d .
C6 C 0.2918(3) -0.04348(12) 0.4191(2) 0.0183(6) Uani 1 d .
F6 F 0.3302(2) -0.08177(7) 0.34557(12) 0.0248(4) Uani 1 d .
S11 S -0.10152(8) -0.18926(3) 0.12914(5) 0.01998(14) Uani 1 d .
C12 C -0.1544(3) -0.13861(13) 0.0333(2) 0.0183(6) Uani 1 d .
N13 N -0.1930(3) -0.10326(11) -0.0341(2) 0.0264(6) Uani 1 d .
N20 N 0.3200(3) -0.16198(10) -0.05991(17) 0.0191(5) Uani 1 d .
C21 C 0.4398(4) -0.15964(16) 0.0435(2) 0.0314(7) Uani 1 d .
H21A H 0.5042 -0.1997 0.053 0.038 Uiso 1 calc R
H21B H 0.5221 -0.1252 0.0415 0.038 Uiso 1 calc R
C22 C 0.3585(4) -0.14969(19) 0.1362(3) 0.0419(9) Uani 1 d .
H22A H 0.2949 -0.11 0.1285 0.063 Uiso 1 calc R
H22B H 0.4463 -0.1479 0.1983 0.063 Uiso 1 calc R
H22C H 0.2814 -0.1848 0.1418 0.063 Uiso 1 calc R
C23 C 0.2096(4) -0.10354(14) -0.0767(3) 0.0327(7) Uani 1 d .
H23A H 0.1285 -0.1054 -0.0292 0.039 Uiso 1 calc R
H23B H 0.1431 -0.1048 -0.1475 0.039 Uiso 1 calc R
C24 C 0.3015(4) -0.04057(14) -0.0614(3) 0.0376(8) Uani 1 d .
H24A H 0.3619 -0.0372 0.0099 0.056 Uiso 1 calc R
H24B H 0.2193 -0.0062 -0.0763 0.056 Uiso 1 calc R
H24C H 0.3825 -0.0378 -0.1078 0.056 Uiso 1 calc R
C25 C 0.2064(4) -0.21994(14) -0.0628(2) 0.0303(7) Uani 1 d .
H25A H 0.2793 -0.2576 -0.0463 0.036 Uiso 1 calc R
H25B H 0.1389 -0.2155 -0.008 0.036 Uiso 1 calc R
C26 C 0.0869(4) -0.23174(15) -0.1630(3) 0.0335(7) Uani 1 d .
H26A H 0.013 -0.195 -0.1803 0.05 Uiso 1 calc R
H26B H 0.018 -0.2691 -0.1563 0.05 Uiso 1 calc R
H26C H 0.152 -0.2388 -0.2174 0.05 Uiso 1 calc R
C27 C 0.4233(3) -0.16466(14) -0.1444(2) 0.0256(6) Uani 1 d .
H27A H 0.3445 -0.1624 -0.2114 0.031 Uiso 1 calc R
H27B H 0.496 -0.1267 -0.1388 0.031 Uiso 1 calc R
C28 C 0.5344(3) -0.22202(14) -0.1452(2) 0.0269(7) Uani 1 d .
H28A H 0.615 -0.2246 -0.0799 0.04 Uiso 1 calc R
H28B H 0.5964 -0.2186 -0.2019 0.04 Uiso 1 calc R
H28C H 0.464 -0.2601 -0.1542 0.04 Uiso 1 calc R

loop_
_atom_site_aniso_label
_atom_site_aniso_U_11
_atom_site_aniso_U_22
_atom_site_aniso_U_33
_atom_site_aniso_U_23
_atom_site_aniso_U_13
_atom_site_aniso_U_12
C1 0.0237(13) 0.0134(13) 0.0151(15) 0.0010(11) 0.0023(11) 0.0023(10)
I1 0.03216(9) 0.01445(9) 0.01540(10) -0.00110(7) 0.00279(7) 0.00383(7)
C2 0.0245(13) 0.0197(14) 0.0113(15) 0.0006(12) 0.0032(11) -0.0012(10)
F2 0.0443(10) 0.0180(8) 0.0133(9) 0.0018(7) 0.0075(7) 0.0036(7)
I3 0.02513(9) 0.01438(9) 0.01699(10) -0.00224(7) 0.00438(7) 0.00091(6)
C3 0.0207(12) 0.0166(13) 0.0158(15) -0.0030(11) 0.0037(10) 0.0024(10)
C4 0.0206(12) 0.0158(13) 0.0212(16) 0.0005(12) 0.0044(11) -0.0013(10)
F4 0.0384(9) 0.0152(8) 0.0242(10) 0.0038(7) 0.0075(7) 0.0042(6)
I5 0.02462(9) 0.02211(10) 0.01580(10) 0.00449(8) 0.00527(7) 0.00048(7)
C5 0.0216(12) 0.0185(13) 0.0143(15) 0.0021(12) 0.0044(10) -0.0016(10)
C6 0.0239(13) 0.0160(13) 0.0145(15) -0.0041(11) 0.0026(11) 0.0008(10)
F6 0.0388(9) 0.0218(9) 0.0149(9) -0.0033(7) 0.0076(7) 0.0058(7)
S11 0.0264(3) 0.0163(3) 0.0175(4) -0.0011(3) 0.0049(3) 0.0007(3)
C12 0.0195(12) 0.0185(14) 0.0178(16) -0.0045(12) 0.0059(11) -0.0029(10)
N13 0.0312(13) 0.0273(14) 0.0217(15) 0.0006(12) 0.0080(11) -0.0014(10)
N20 0.0188(10) 0.0221(12) 0.0163(13) -0.0008(10) 0.0028(9) -0.0023(8)
C21 0.0264(15) 0.043(2) 0.0225(18) 0.0002(15) -0.0007(12) -0.0014(13)
C22 0.0347(17) 0.068(3) 0.0230(19) -0.0086(18) 0.0051(14) -0.0027(16)
C23 0.0283(15) 0.0333(18) 0.035(2) -0.0047(15) 0.0023(13) 0.0057(12)
C24 0.0412(18) 0.0241(17) 0.046(2) -0.0092(16) 0.0053(16) 0.0012(13)
C25 0.0340(16) 0.0271(16) 0.0316(19) 0.0001(14) 0.0103(13) -0.0055(12)
C26 0.0303(15) 0.0326(18) 0.037(2) -0.0069(16) 0.0039(14) -0.0087(13)
C27 0.0270(14) 0.0311(16) 0.0192(17) 0.0006(13) 0.0059(12) -0.0004(12)
C28 0.0277(14) 0.0262(16) 0.0274(18) -0.0063(14) 0.0069(12) -0.0010(12)

loop_
_atom_type_symbol
_atom_type_description
_atom_type_scat_dispersion_real
_atom_type_scat_dispersion_imag
_atom_type_scat_source
C C 0.0033 0.0016 'International Tables Vol C Tables 4.2.6.8 and 6.1.1.4'
H H 0 0 'International Tables Vol C Tables 4.2.6.8 and 6.1.1.4'
N N 0.0061 0.0033 'International Tables Vol C Tables 4.2.6.8 and 6.1.1.4'
F F 0.0171 0.0103 'International Tables Vol C Tables 4.2.6.8 and 6.1.1.4'
S S 0.1246 0.1234 'International Tables Vol C Tables 4.2.6.8 and 6.1.1.4'
I I -0.4742 1.8119 'International Tables Vol C Tables 4.2.6.8 and 6.1.1.4'

loop_
_geom_angle_atom_site_label_1
_geom_angle_atom_site_label_2
_geom_angle_atom_site_label_3
_geom_angle
C6 C1 C2 116.8(2)
C6 C1 I1 121.81(19)
C2 C1 I1 121.3(2)
F2 C2 C1 118.3(2)
F2 C2 C3 118.3(2)
C1 C2 C3 123.4(3)
C4 C3 C2 117.1(2)
C4 C3 I3 121.89(19)
C2 C3 I3 121.0(2)
F4 C4 C3 118.9(2)
F4 C4 C5 118.2(2)
C3 C4 C5 122.9(2)
C4 C5 C6 116.6(2)
C4 C5 I5 122.00(19)
C6 C5 I5 121.4(2)
F6 C6 C1 118.6(2)
F6 C6 C5 118.2(2)
C1 C6 C5 123.2(2)
N13 C12 S11 179.4(2)
C27 N20 C23 108.1(2)
C27 N20 C21 108.9(2)
C23 N20 C21 111.1(2)
C27 N20 C25 111.1(2)
C23 N20 C25 108.7(2)
C21 N20 C25 108.9(2)
C22 C21 N20 116.0(2)
C22 C21 H21A 108.3
N20 C21 H21A 108.3
C22 C21 H21B 108.3
N20 C21 H21B 108.3
H21A C21 H21B 107.4
C21 C22 H22A 109.5
C21 C22 H22B 109.5
H22A C22 H22B 109.5
C21 C22 H22C 109.5
H22A C22 H22C 109.5
H22B C22 H22C 109.5
N20 C23 C24 116.1(2)
N20 C23 H23A 108.3
C24 C23 H23A 108.3
N20 C23 H23B 108.3
C24 C23 H23B 108.3
H23A C23 H23B 107.4
C23 C24 H24A 109.5
C23 C24 H24B 109.5
H24A C24 H24B 109.5
C23 C24 H24C 109.5
H24A C24 H24C 109.5
H24B C24 H24C 109.5
C26 C25 N20 115.8(2)
C26 C25 H25A 108.3
N20 C25 H25A 108.3
C26 C25 H25B 108.3
N20 C25 H25B 108.3
H25A C25 H25B 107.4
C25 C26 H26A 109.5
C25 C26 H26B 109.5
H26A C26 H26B 109.5
C25 C26 H26C 109.5
H26A C26 H26C 109.5
H26B C26 H26C 109.5
C28 C27 N20 116.3(2)
C28 C27 H27A 108.2
N20 C27 H27A 108.2
C28 C27 H27B 108.2
N20 C27 H27B 108.2
H27A C27 H27B 107.4
C27 C28 H28A 109.5
C27 C28 H28B 109.5
H28A C28 H28B 109.5
C27 C28 H28C 109.5
H28A C28 H28C 109.5
H28B C28 H28C 109.5

loop_
_geom_bond_atom_site_label_1
_geom_bond_atom_site_label_2
_geom_bond_distance
C1 C6 1.384(4)
C1 C2 1.385(4)
C1 I1 2.102(3)
C2 F2 1.353(3)
C2 C3 1.387(4)
I3 C3 2.109(3)
C3 C4 1.384(4)
C4 F4 1.353(3)
C4 C5 1.396(4)
I5 C5 2.096(3)
C5 C6 1.396(4)
C6 F6 1.349(3)
S11 C12 1.656(3)
C12 N13 1.163(3)
N20 C27 1.516(3)
N20 C23 1.517(3)
N20 C21 1.521(3)
N20 C25 1.528(3)
C21 C22 1.512(4)
C21 H21A 0.99
C21 H21B 0.99
C22 H22A 0.98
C22 H22B 0.98
C22 H22C 0.98
C23 C24 1.521(4)
C23 H23A 0.99
C23 H23B 0.99
C24 H24A 0.98
C24 H24B 0.98
C24 H24C 0.98
C25 C26 1.506(4)
C25 H25A 0.99
C25 H25B 0.99
C26 H26A 0.98
C26 H26B 0.98
C26 H26C 0.98
C27 C28 1.511(4)
C27 H27A 0.99
C27 H27B 0.99
C28 H28A 0.98
C28 H28B 0.98
C28 H28C 0.98

loop_
_geom_torsion_atom_site_label_1
_geom_torsion_atom_site_label_2
_geom_torsion_atom_site_label_3
_geom_torsion_atom_site_label_4
_geom_torsion
C6 C1 C2 F2 179.4(2)
I1 C1 C2 F2 1.5(3)
C6 C1 C2 C3 0.3(4)
I1 C1 C2 C3 -177.63(19)
F2 C2 C3 C4 -178.3(2)
C1 C2 C3 C4 0.8(4)
F2 C2 C3 I3 2.2(3)
C1 C2 C3 I3 -178.70(19)
C2 C3 C4 F4 178.5(2)
I3 C3 C4 F4 -2.0(3)
C2 C3 C4 C5 -0.9(4)
I3 C3 C4 C5 178.58(19)
F4 C4 C5 C6 -179.5(2)
C3 C4 C5 C6 -0.1(4)
F4 C4 C5 I5 -2.2(3)
C3 C4 C5 I5 177.22(19)
C2 C1 C6 F6 179.5(2)
I1 C1 C6 F6 -2.5(3)
C2 C1 C6 C5 -1.4(4)
I1 C1 C6 C5 176.51(19)
C4 C5 C6 F6 -179.6(2)
I5 C5 C6 F6 3.1(3)
C4 C5 C6 C1 1.3(4)
I5 C5 C6 C1 -176.00(19)
C27 N20 C21 C22 173.6(3)
C23 N20 C21 C22 54.7(3)
C25 N20 C21 C22 -65.1(3)
C27 N20 C23 C24 -67.6(3)
C21 N20 C23 C24 51.9(4)
C25 N20 C23 C24 171.7(3)
C27 N20 C25 C26 -56.3(3)
C23 N20 C25 C26 62.6(3)
C21 N20 C25 C26 -176.2(2)
C23 N20 C27 C28 -176.4(2)
C21 N20 C27 C28 62.8(3)
C25 N20 C27 C28 -57.1(3)
